data_7714519
loop_
_publ_author_name
'Bischoff, Inga-Alexandra'
'Morgenstern, Bernd'
'Zimmer, Michael'
'Koldemir, Aylin'
'P&#xf6;ttgen, Rainer'
'Sch&#xe4;fer, Andr&#xe9;'

_publ_section_title
;
 Bis(tetrelocenes) - fusing tetrelocenes into close proximity.
;
_journal_name_full 'Dalton transactions (Cambridge, England : 2003)'
_journal_paper_doi 10.1039/d3dt02664g
_journal_year 2023
_chemical_formula_moiety '2(C16 H22 Ge Si)'
_chemical_formula_sum 'C32 H44 Ge2 Si2'
_chemical_formula_weight 630.03
_chemical_properties_physical Air-sensitive,Moisture-sensitive,Hygroscopic
_space_group_crystal_system monoclinic
_space_group_IT_number 5
_space_group_name_Hall 'C 2y'
_space_group_name_H-M_alt 'C 1 2 1'
_atom_sites_solution_hydrogens geom
_atom_sites_solution_primary direct
_atom_sites_solution_secondary difmap
_audit_creation_method SHELXL-2019/1
_audit_update_record
;
2023-09-14 deposited with the CCDC.	2023-10-20 downloaded from the CCDC.
;
_cell_angle_alpha 90
_cell_angle_beta 130.200(2)
_cell_angle_gamma 90
_cell_formula_units_Z 2
_cell_length_a 17.5006(7)
_cell_length_b 8.6628(3)
_cell_length_c 13.3527(6)
_cell_measurement_reflns_used 9935
_cell_measurement_temperature 133(2)
_cell_measurement_theta_max 32.04
_cell_measurement_theta_min 2.81
_cell_volume 1546.17(12)
_computing_cell_refinement 'SAINT V8.40A (Bruker Nano, Inc., 2019)'
_computing_data_collection 'APEX 3 (Bruker Nano, Inc., 2019)'
_computing_data_reduction 'SAINT V8.40A (Bruker Nano, Inc., 2019)'
_computing_molecular_graphics 'Diamond, (Brandenburg, K. 2018)'
_computing_publication_material 'SHELXL-2019/1 (Sheldrick, 2019)'
_computing_structure_refinement
;
SHELXL-2019/1 (Sheldrick, 2019)                                              
SHELXLe Rev 1000 (Huebschle et al., 2011)
;
_computing_structure_solution 'SHELXT 2018/2 (Sheldrick, 2018)'
_diffrn_ambient_temperature 133(2)
_diffrn_measured_fraction_theta_full 0.997
_diffrn_measured_fraction_theta_max 0.999
_diffrn_measurement_device_type 'Bruker AXS D8 Venture, Photon II'
_diffrn_measurement_method '\f and \w scans'
_diffrn_radiation_type MoK\a
_diffrn_radiation_wavelength 0.71073
_diffrn_reflns_av_R_equivalents 0.0249
_diffrn_reflns_av_unetI/netI 0.0273
_diffrn_reflns_Laue_measured_fraction_full 0.997
_diffrn_reflns_Laue_measured_fraction_max 0.999
_diffrn_reflns_limit_h_max 20
_diffrn_reflns_limit_h_min -26
_diffrn_reflns_limit_k_max 12
_diffrn_reflns_limit_k_min -12
_diffrn_reflns_limit_l_max 19
_diffrn_reflns_limit_l_min -18
_diffrn_reflns_number 36114
_diffrn_reflns_point_group_measured_fraction_full 0.994
_diffrn_reflns_point_group_measured_fraction_max 0.995
_diffrn_reflns_theta_full 25.242
_diffrn_reflns_theta_max 32.052
_diffrn_reflns_theta_min 1.997
_diffrn_source 'INCOATEC I\^A?S microfocus sealed tube'
_exptl_absorpt_coefficient_mu 2.041
_exptl_absorpt_correction_T_max 0.7463
_exptl_absorpt_correction_T_min 0.6492
_exptl_absorpt_correction_type multi-scan
_exptl_absorpt_process_details
;
 SADABS 2016/2: Krause, L., Herbst-Irmer, R., Sheldrick G.M. & Stalke D.,
 J. Appl. Cryst. 48 (2015) 3-10
;
_exptl_crystal_colour colourless
_exptl_crystal_density_diffrn 1.353
_exptl_crystal_density_meas ?
_exptl_crystal_description cuboid
_exptl_crystal_F_000 656
_exptl_crystal_recrystallization_method 'Re-crystallisation from solvent: hexane / tetrahydrofurane'
_exptl_crystal_size_max 0.306
_exptl_crystal_size_mid 0.163
_exptl_crystal_size_min 0.128
_refine_diff_density_max 0.279
_refine_diff_density_min -0.209
_refine_diff_density_rms 0.043
_refine_ls_abs_structure_details
;
 Flack x determined using 2428 quotients [(I+)-(I-)]/[(I+)+(I-)]
 (Parsons, Flack and Wagner, Acta Cryst. B69 (2013) 249-259).
;
_refine_ls_abs_structure_Flack 0.0102(18)
_refine_ls_extinction_method none
_refine_ls_goodness_of_fit_ref 1.081
_refine_ls_hydrogen_treatment constr
_refine_ls_matrix_type full
_refine_ls_number_parameters 169
_refine_ls_number_reflns 5375
_refine_ls_number_restraints 1
_refine_ls_restrained_S_all 1.081
_refine_ls_R_factor_all 0.0143
_refine_ls_R_factor_gt 0.0139
_refine_ls_shift/su_max 0.001
_refine_ls_shift/su_mean 0.000
_refine_ls_structure_factor_coef Fsqd
_refine_ls_weighting_details 'w=1/[\s^2^(Fo^2^)+(0.0127P)^2^+0.1612P] where P=(Fo^2^+2Fc^2^)/3'
_refine_ls_weighting_scheme calc
_refine_ls_wR_factor_gt 0.0371
_refine_ls_wR_factor_ref 0.0372
_reflns_Friedel_coverage 0.885
_reflns_Friedel_fraction_full 0.990
_reflns_Friedel_fraction_max 0.992
_reflns_number_gt 5284
_reflns_number_total 5375
_reflns_threshold_expression 'I > 2\s(I)'
_cod_data_source_file d3dt02664g3.cif
_cod_data_source_block 4472_a
_cod_depositor_comments
;
The following automatic conversions were performed:

data item '_exptl_crystal_density_meas' value 'not measured' was
changed to '?' -- the value is perceived as not measured.

Automatic conversion script
Id: cif_fix_values 8170 2020-07-09 18:12:32Z antanas 
;
_cod_original_cell_volume 1546.17(11)
_cod_original_sg_symbol_H-M 'C 2'
_cod_database_code 7714519
_shelx_shelxl_version_number 2019/1
_shelx_space_group_comment
;
The symmetry employed for this shelxl refinement is uniquely defined
by the following loop, which should always be used as a source of
symmetry information in preference to the above space-group names.
They are only intended as comments.
;
_shelx_estimated_absorpt_t_min 0.574
_shelx_estimated_absorpt_t_max 0.780

loop_
_space_group_symop_operation_xyz
'x, y, z'
'-x, y, -z'
'x+1/2, y+1/2, z'
'-x+1/2, y+1/2, -z'

loop_
_atom_site_label
_atom_site_type_symbol
_atom_site_fract_x
_atom_site_fract_y
_atom_site_fract_z
_atom_site_U_iso_or_equiv
_atom_site_adp_type
_atom_site_occupancy
_atom_site_site_symmetry_order
_atom_site_calc_flag
_atom_site_refinement_flags_posn
_atom_site_refinement_flags_adp
_atom_site_refinement_flags_occupancy
_atom_site_disorder_assembly
_atom_site_disorder_group
Ge1 Ge 0.54001(2) 0.55258(2) 0.40454(2) 0.01561(4) Uani 1 1 d . . . . .
C1 C 0.36081(9) 0.52445(14) 0.21167(12) 0.0177(2) Uani 1 1 d . . . . .
Si1 Si 0.26632(3) 0.64890(4) 0.19757(3) 0.01903(7) Uani 1 1 d . . . . .
C2 C 0.42152(9) 0.5579(2) 0.17646(11) 0.0197(2) Uani 1 1 d . . . . .
C5 C 0.38542(9) 0.37042(15) 0.26291(12) 0.0178(2) Uani 1 1 d . . . . .
C4 C 0.46042(10) 0.31185(16) 0.26233(13) 0.0197(2) Uani 1 1 d . . . . .
C3 C 0.48317(10) 0.42720(16) 0.20902(13) 0.0206(2) Uani 1 1 d . . . . .
C6 C 0.34133(11) 0.28114(17) 0.31115(15) 0.0234(3) Uani 1 1 d . . . . .
H6A H 0.310747 0.352825 0.333102 0.035 Uiso 1 1 calc R U . . .
H6B H 0.394175 0.222172 0.389381 0.035 Uiso 1 1 calc R U . . .
H6C H 0.290247 0.210107 0.242479 0.035 Uiso 1 1 calc R U . . .
C9 C 0.41610(13) 0.69776(19) 0.10530(15) 0.0290(3) Uani 1 1 d . . . . .
H9A H 0.474394 0.699668 0.110128 0.043 Uiso 1 1 calc R U . . .
H9B H 0.415551 0.791248 0.146165 0.043 Uiso 1 1 calc R U . . .
H9C H 0.354815 0.693489 0.013267 0.043 Uiso 1 1 calc R U . . .
C8 C 0.55505(13) 0.4067(2) 0.18427(16) 0.0304(3) Uani 1 1 d . . . . .
H8A H 0.524436 0.341122 0.107016 0.046 Uiso 1 1 calc R U . . .
H8B H 0.616509 0.357886 0.260739 0.046 Uiso 1 1 calc R U . . .
H8C H 0.571075 0.507705 0.168935 0.046 Uiso 1 1 calc R U . . .
C7 C 0.50735(12) 0.15522(18) 0.30665(15) 0.0271(3) Uani 1 1 d . . . . .
H7A H 0.485504 0.094018 0.230447 0.041 Uiso 1 1 calc R U . . .
H7B H 0.486936 0.103428 0.351345 0.041 Uiso 1 1 calc R U . . .
H7C H 0.580343 0.165627 0.367179 0.041 Uiso 1 1 calc R U . . .
C10 C 0.29959(9) 0.68260(15) 0.35930(13) 0.0179(2) Uani 1 1 d . . . . .
C11 C 0.26475(10) 0.60120(18) 0.41456(15) 0.0236(3) Uani 1 1 d . . . . .
H11 H 0.220308 0.515670 0.375143 0.028 Uiso 1 1 calc R U . . .
C12 C 0.30584(11) 0.6660(2) 0.53705(15) 0.0275(3) Uani 1 1 d . . . . .
H12 H 0.294114 0.632390 0.593840 0.033 Uiso 1 1 calc R U . . .
C13 C 0.36771(12) 0.79008(18) 0.55966(15) 0.0265(3) Uani 1 1 d . . . . .
H13 H 0.405334 0.855167 0.634623 0.032 Uiso 1 1 calc R U . . .
C14 C 0.36343(11) 0.79979(15) 0.45028(14) 0.0213(2) Uani 1 1 d . . . . .
H14 H 0.397959 0.873363 0.439643 0.026 Uiso 1 1 calc R U . . .
C15 C 0.25197(14) 0.8430(2) 0.12606(17) 0.0325(3) Uani 1 1 d . . . . .
H15A H 0.231458 0.830415 0.038719 0.049 Uiso 1 1 calc R U . . .
H15B H 0.315930 0.898120 0.182872 0.049 Uiso 1 1 calc R U . . .
H15C H 0.200993 0.902191 0.119088 0.049 Uiso 1 1 calc R U . . .
C16 C 0.14259(10) 0.5485(3) 0.08790(15) 0.0378(4) Uani 1 1 d . . . . .
H16A H 0.124558 0.528611 0.002680 0.057 Uiso 1 1 calc R U . . .
H16B H 0.091428 0.613846 0.075681 0.057 Uiso 1 1 calc R U . . .
H16C H 0.146944 0.450367 0.127850 0.057 Uiso 1 1 calc R U . . .

loop_
_atom_site_aniso_label
_atom_site_aniso_U_11
_atom_site_aniso_U_22
_atom_site_aniso_U_33
_atom_site_aniso_U_23
_atom_site_aniso_U_13
_atom_site_aniso_U_12
Ge1 0.01449(5) 0.01617(6) 0.01431(5) -0.00012(5) 0.00845(4) -0.00056(5)
C1 0.0160(5) 0.0164(7) 0.0143(4) -0.0002(4) 0.0068(4) 0.0024(4)
Si1 0.01389(15) 0.01874(16) 0.01531(15) -0.00048(13) 0.00529(13) 0.00478(13)
C2 0.0202(5) 0.0207(5) 0.0143(4) -0.0003(6) 0.0093(4) 0.0017(7)
C5 0.0148(5) 0.0154(5) 0.0167(5) -0.0023(4) 0.0073(5) 0.0003(4)
C4 0.0178(5) 0.0184(6) 0.0167(5) -0.0021(4) 0.0083(5) 0.0033(4)
C3 0.0197(6) 0.0238(6) 0.0163(5) -0.0018(5) 0.0107(5) 0.0025(5)
C6 0.0230(6) 0.0176(6) 0.0274(7) -0.0016(5) 0.0154(6) -0.0022(5)
C9 0.0348(8) 0.0284(7) 0.0245(7) 0.0072(6) 0.0195(6) 0.0042(6)
C8 0.0320(8) 0.0373(9) 0.0288(7) -0.0023(6) 0.0228(7) 0.0056(6)
C7 0.0267(7) 0.0200(6) 0.0292(7) 0.0003(5) 0.0155(6) 0.0075(5)
C10 0.0134(5) 0.0165(5) 0.0195(5) 0.0005(4) 0.0086(5) 0.0031(4)
C11 0.0149(5) 0.0266(6) 0.0281(7) 0.0003(5) 0.0133(5) 0.0001(4)
C12 0.0260(7) 0.0341(8) 0.0303(7) 0.0037(6) 0.0217(6) 0.0071(6)
C13 0.0301(7) 0.0226(7) 0.0245(7) -0.0031(5) 0.0166(6) 0.0063(5)
C14 0.0219(6) 0.0141(5) 0.0228(6) -0.0001(5) 0.0121(5) 0.0021(5)
C15 0.0399(9) 0.0274(8) 0.0281(7) 0.0111(6) 0.0210(7) 0.0168(7)
C16 0.0162(5) 0.0413(8) 0.0341(7) -0.0177(9) 0.0065(5) 0.0010(8)

loop_
_atom_type_symbol
_atom_type_description
_atom_type_scat_dispersion_real
_atom_type_scat_dispersion_imag
_atom_type_scat_source
C C 0.0033 0.0016 'International Tables Vol C Tables 4.2.6.8 and 6.1.1.4'
H H 0.0000 0.0000 'International Tables Vol C Tables 4.2.6.8 and 6.1.1.4'
Si Si 0.0817 0.0704 'International Tables Vol C Tables 4.2.6.8 and 6.1.1.4'
Ge Ge 0.1547 1.8001 'International Tables Vol C Tables 4.2.6.8 and 6.1.1.4'

loop_
_geom_angle_atom_site_label_1
_geom_angle_atom_site_label_2
_geom_angle_atom_site_label_3
_geom_angle
_geom_angle_site_symmetry_1
_geom_angle_site_symmetry_3
_geom_angle_publ_flag
C2 Ge1 C3 35.25(5) . . ?
C2 Ge1 C13 98.98(6) . 2_656 ?
C3 Ge1 C13 110.63(5) . 2_656 ?
C2 Ge1 C1 34.81(4) . . ?
C3 Ge1 C1 57.27(4) . . ?
C13 Ge1 C1 121.11(5) 2_656 . ?
C2 Ge1 C12 105.87(5) . 2_656 ?
C3 Ge1 C12 97.23(5) . 2_656 ?
C13 Ge1 C12 33.24(6) 2_656 2_656 ?
C1 Ge1 C12 139.40(5) . 2_656 ?
C5 C1 C2 106.55(12) . . ?
C5 C1 Si1 123.78(10) . . ?
C2 C1 Si1 129.67(10) . . ?
C5 C1 Ge1 78.81(7) . . ?
C2 C1 Ge1 67.24(6) . . ?
Si1 C1 Ge1 119.40(6) . . ?
C10 Si1 C15 106.86(7) . . ?
C10 Si1 C16 108.57(7) . . ?
C15 Si1 C16 108.22(10) . . ?
C10 Si1 C1 112.19(6) . . ?
C15 Si1 C1 112.76(7) . . ?
C16 Si1 C1 108.11(7) . . ?
C3 C2 C1 108.26(13) . . ?
C3 C2 C9 124.02(12) . . ?
C1 C2 C9 127.46(13) . . ?
C3 C2 Ge1 74.07(7) . . ?
C1 C2 Ge1 77.95(7) . . ?
C9 C2 Ge1 118.79(11) . . ?
C4 C5 C1 109.03(12) . . ?
C4 C5 C6 123.70(12) . . ?
C1 C5 C6 127.27(12) . . ?
C5 C4 C3 108.13(12) . . ?
C5 C4 C7 126.77(14) . . ?
C3 C4 C7 125.08(13) . . ?
C2 C3 C4 108.01(12) . . ?
C2 C3 C8 127.10(14) . . ?
C4 C3 C8 124.77(13) . . ?
C2 C3 Ge1 70.68(7) . . ?
C4 C3 Ge1 79.94(8) . . ?
C8 C3 Ge1 118.67(10) . . ?
C11 C10 C14 106.11(12) . . ?
C11 C10 Si1 127.64(11) . . ?
C14 C10 Si1 126.22(11) . . ?
C12 C11 C10 109.78(13) . . ?
C11 C12 C13 107.29(13) . . ?
C11 C12 Ge1 81.02(8) . 2_656 ?
C13 C12 Ge1 72.89(8) . 2_656 ?
C12 C13 C14 107.56(13) . . ?
C12 C13 Ge1 73.86(8) . 2_656 ?
C14 C13 Ge1 80.87(8) . 2_656 ?
C10 C14 C13 109.26(13) . . ?

loop_
_geom_bond_atom_site_label_1
_geom_bond_atom_site_label_2
_geom_bond_distance
_geom_bond_site_symmetry_2
_geom_bond_publ_flag
Ge1 C2 2.3291(11) . ?
Ge1 C3 2.3733(13) . ?
Ge1 C13 2.4644(15) 2_656 ?
Ge1 C1 2.4700(12) . ?
Ge1 C12 2.4769(14) 2_656 ?
C1 C5 1.4331(18) . ?
C1 C2 1.4418(18) . ?
C1 Si1 1.8788(13) . ?
Si1 C10 1.8614(14) . ?
Si1 C15 1.8686(17) . ?
Si1 C16 1.8699(17) . ?
C2 C3 1.424(2) . ?
C2 C9 1.505(2) . ?
C5 C4 1.4119(19) . ?
C5 C6 1.500(2) . ?
C4 C3 1.425(2) . ?
C4 C7 1.496(2) . ?
C3 C8 1.503(2) . ?
C10 C11 1.412(2) . ?
C10 C14 1.4151(19) . ?
C11 C12 1.410(2) . ?
C12 C13 1.413(2) . ?
C13 C14 1.416(2) . ?

loop_
_geom_torsion_atom_site_label_1
_geom_torsion_atom_site_label_2
_geom_torsion_atom_site_label_3
_geom_torsion_atom_site_label_4
_geom_torsion
_geom_torsion_site_symmetry_1
_geom_torsion_site_symmetry_2
_geom_torsion_site_symmetry_3
_geom_torsion_site_symmetry_4
_geom_torsion_publ_flag
C5 C1 Si1 C10 59.52(12) . . . . ?
C2 C1 Si1 C10 -120.46(12) . . . . ?
Ge1 C1 Si1 C10 -36.75(9) . . . . ?
C5 C1 Si1 C15 -179.77(11) . . . . ?
C2 C1 Si1 C15 0.25(14) . . . . ?
Ge1 C1 Si1 C15 83.97(9) . . . . ?
C5 C1 Si1 C16 -60.18(13) . . . . ?
C2 C1 Si1 C16 119.85(13) . . . . ?
Ge1 C1 Si1 C16 -156.44(9) . . . . ?
C5 C1 C2 C3 -1.34(14) . . . . ?
Si1 C1 C2 C3 178.64(9) . . . . ?
Ge1 C1 C2 C3 68.53(8) . . . . ?
C5 C1 C2 C9 172.95(13) . . . . ?
Si1 C1 C2 C9 -7.1(2) . . . . ?
Ge1 C1 C2 C9 -117.17(15) . . . . ?
C5 C1 C2 Ge1 -69.87(9) . . . . ?
Si1 C1 C2 Ge1 110.11(10) . . . . ?
C2 C1 C5 C4 1.33(14) . . . . ?
Si1 C1 C5 C4 -178.65(9) . . . . ?
Ge1 C1 C5 C4 -60.63(9) . . . . ?
C2 C1 C5 C6 -178.95(12) . . . . ?
Si1 C1 C5 C6 1.07(18) . . . . ?
Ge1 C1 C5 C6 119.09(13) . . . . ?
C1 C5 C4 C3 -0.82(15) . . . . ?
C6 C5 C4 C3 179.45(12) . . . . ?
C1 C5 C4 C7 -179.57(13) . . . . ?
C6 C5 C4 C7 0.7(2) . . . . ?
C1 C2 C3 C4 0.86(14) . . . . ?
C9 C2 C3 C4 -173.68(13) . . . . ?
Ge1 C2 C3 C4 72.02(9) . . . . ?
C1 C2 C3 C8 176.98(13) . . . . ?
C9 C2 C3 C8 2.4(2) . . . . ?
Ge1 C2 C3 C8 -111.86(14) . . . . ?
C1 C2 C3 Ge1 -71.16(8) . . . . ?
C9 C2 C3 Ge1 114.30(14) . . . . ?
C5 C4 C3 C2 -0.03(15) . . . . ?
C7 C4 C3 C2 178.75(13) . . . . ?
C5 C4 C3 C8 -176.26(13) . . . . ?
C7 C4 C3 C8 2.5(2) . . . . ?
C5 C4 C3 Ge1 65.70(9) . . . . ?
C7 C4 C3 Ge1 -115.51(13) . . . . ?
C15 Si1 C10 C11 139.73(13) . . . . ?
C16 Si1 C10 C11 23.21(15) . . . . ?
C1 Si1 C10 C11 -96.21(12) . . . . ?
C15 Si1 C10 C14 -38.18(13) . . . . ?
C16 Si1 C10 C14 -154.70(13) . . . . ?
C1 Si1 C10 C14 85.88(12) . . . . ?
C14 C10 C11 C12 -0.01(15) . . . . ?
Si1 C10 C11 C12 -178.26(10) . . . . ?
C10 C11 C12 C13 -0.07(17) . . . . ?
C10 C11 C12 Ge1 -68.91(10) . . . 2_656 ?
C11 C12 C13 C14 0.13(17) . . . . ?
Ge1 C12 C13 C14 74.65(10) 2_656 . . . ?
C11 C12 C13 Ge1 -74.52(10) . . . 2_656 ?
C11 C10 C14 C13 0.09(15) . . . . ?
Si1 C10 C14 C13 178.37(10) . . . . ?
C12 C13 C14 C10 -0.14(16) . . . . ?
Ge1 C13 C14 C10 69.61(10) 2_656 . . . ?
